data_4103336
loop_
_publ_author_name
'David P. Mills'
'Lyndsay Soutar'
'William Lewis'
'Alexander J. Blake'
'Stephen T. Liddle'

_publ_section_title
;
 Regioselective C-H Activation and Sequential C-C and C-O Bond Formation
 Reactions of Aryl Ketones Promoted by an Yttrium Carbene
;
_journal_name_full 'Journal of the American Chemical Society'
_journal_page_first 14379
_journal_page_last 14381
_journal_paper_doi 10.1021/ja107958u
_journal_volume 132
_journal_year 2010
_chemical_formula_moiety 'C57 H58 I N2 O2 P2 Si2 Y, 0.5(C4 H8 O)'
_chemical_formula_sum 'C59 H62 I N2 O2.5 P2 Si2 Y'
_chemical_formula_weight 1173.04
_chemical_name_systematic
; 
 ? 
;
_space_group_IT_number 14
_symmetry_cell_setting monoclinic
_symmetry_space_group_name_Hall '-P 2ybc'
_symmetry_space_group_name_H-M 'P 1 21/c 1'
_atom_sites_solution_hydrogens 'geom, Me from difmap'
_atom_sites_solution_primary direct
_atom_sites_solution_secondary difmap
_audit_creation_method 'enCIFer editing of SHELXL97 CIF output'
_cell_angle_alpha 90.00
_cell_angle_beta 111.670(2)
_cell_angle_gamma 90.00
_cell_formula_units_Z 4
_cell_length_a 22.828(2)
_cell_length_b 10.4486(11)
_cell_length_c 26.112(3)
_cell_measurement_reflns_used 6170
_cell_measurement_temperature 150(2)
_cell_measurement_theta_max 27.11
_cell_measurement_theta_min 2.20
_cell_volume 5788.1(10)
_computing_cell_refinement 'Bruker SAINT version 6.36A (Bruker, 2000)'
_computing_data_collection 'Bruker SMART version 5.625 (Bruker, 2001)'
_computing_data_reduction 'Bruker SAINT; Bruker SHELXTL (Sheldrick, 2008)'
_computing_molecular_graphics 'Bruker SHELXTL'
_computing_publication_material 'enCIFer(Allen et al.,2004);PLATON(Spek,2003)'
_computing_structure_refinement 'SHELXL97 (Sheldrick, 2008)'
_computing_structure_solution 'Bruker SHELXTL'
_diffrn_ambient_temperature 150(2)
_diffrn_measured_fraction_theta_full 0.994
_diffrn_measured_fraction_theta_max 0.994
_diffrn_measurement_device_type 'Bruker SMART APEX CCD diffractometer'
_diffrn_measurement_method '\w rotation with narrow frames'
_diffrn_radiation_monochromator graphite
_diffrn_radiation_source 'normal-focus sealed tube'
_diffrn_radiation_type MoK\a
_diffrn_radiation_wavelength 0.71073
_diffrn_reflns_av_R_equivalents 0.046
_diffrn_reflns_av_sigmaI/netI 0.070
_diffrn_reflns_limit_h_max 24
_diffrn_reflns_limit_h_min -27
_diffrn_reflns_limit_k_max 12
_diffrn_reflns_limit_k_min -12
_diffrn_reflns_limit_l_max 23
_diffrn_reflns_limit_l_min -30
_diffrn_reflns_number 22923
_diffrn_reflns_theta_full 25.00
_diffrn_reflns_theta_max 25.00
_diffrn_reflns_theta_min 2.17
_diffrn_standards_decay_% 0
_diffrn_standards_number 0
_exptl_absorpt_coefficient_mu 1.680
_exptl_absorpt_correction_T_max 0.70
_exptl_absorpt_correction_T_min 0.49
_exptl_absorpt_correction_type multi-scan
_exptl_absorpt_process_details '(SADABS; Bruker, 2001)'
_exptl_crystal_colour colourless
_exptl_crystal_density_diffrn 1.346
_exptl_crystal_density_method 'not measured'
_exptl_crystal_description block
_exptl_crystal_F_000 2400
_exptl_crystal_size_max 0.45
_exptl_crystal_size_mid 0.32
_exptl_crystal_size_min 0.20
_refine_diff_density_max 1.16
_refine_diff_density_min -1.49
_refine_diff_density_rms 0.11
_refine_ls_extinction_method none
_refine_ls_goodness_of_fit_ref 0.97
_refine_ls_hydrogen_treatment constr
_refine_ls_matrix_type full
_refine_ls_number_parameters 610
_refine_ls_number_reflns 10136
_refine_ls_number_restraints 0
_refine_ls_restrained_S_all 0.97
_refine_ls_R_factor_all 0.0668
_refine_ls_R_factor_gt 0.0496
_refine_ls_shift/su_max 0.001
_refine_ls_shift/su_mean 0.000
_refine_ls_structure_factor_coef Fsqd
_refine_ls_weighting_details 'calc w=1/[\s^2^(Fo^2^)+(0.0776P)^2^] where P=(Fo^2^+2Fc^2^)/3'
_refine_ls_weighting_scheme calc
_refine_ls_wR_factor_gt 0.124
_refine_ls_wR_factor_ref 0.130
_reflns_number_gt 7644
_reflns_number_total 10136
_reflns_threshold_expression I>2\s(I)
_cod_data_source_file ja107958u_si_004.cif
_cod_data_source_block ypnphi
_cod_original_cell_volume 5788.1(11)
_cod_original_sg_symbol_H-M 'P 21/c'
_cod_original_formula_sum 'C59 H62 I N2 O2.50 P2 Si2 Y'
_cod_database_code 4103336

loop_
_symmetry_equiv_pos_as_xyz
'x, y, z'
'-x, y+1/2, -z+1/2'
'-x, -y, -z'
'x, -y-1/2, z-1/2'

loop_
_atom_site_label
_atom_site_type_symbol
_atom_site_fract_x
_atom_site_fract_y
_atom_site_fract_z
_atom_site_U_iso_or_equiv
_atom_site_adp_type
_atom_site_occupancy
_atom_site_symmetry_multiplicity
_atom_site_calc_flag
_atom_site_refinement_flags
I1 I 0.270371(14) 0.64867(3) 0.279090(13) 0.03704(11) Uani 1 1 d .
Y1 Y 0.267914(17) 0.93472(4) 0.268031(16) 0.02210(12) Uani 1 1 d .
P1 P 0.36708(4) 1.14440(10) 0.28340(4) 0.0205(2) Uani 1 1 d .
P2 P 0.29087(4) 1.13694(10) 0.35961(4) 0.0212(2) Uani 1 1 d .
C1 C 0.29958(16) 1.1745(4) 0.29732(16) 0.0208(9) Uani 1 1 d .
H1A H 0.2706 1.2417 0.2742 0.025 Uiso 1 1 calc R
C2 C 0.35566(17) 1.2275(4) 0.21901(17) 0.0244(9) Uani 1 1 d .
C3 C 0.35200(19) 1.3600(4) 0.21414(19) 0.0328(11) Uani 1 1 d .
H3A H 0.3554 1.4110 0.2452 0.039 Uiso 1 1 calc R
C4 C 0.3435(2) 1.4177(5) 0.1644(2) 0.0443(13) Uani 1 1 d .
H4A H 0.3405 1.5083 0.1614 0.053 Uiso 1 1 calc R
C5 C 0.3392(2) 1.3442(5) 0.1187(2) 0.0435(13) Uani 1 1 d .
H5A H 0.3351 1.3845 0.0849 0.052 Uiso 1 1 calc R
C6 C 0.3410(2) 1.2138(5) 0.1228(2) 0.0411(12) Uani 1 1 d .
H6A H 0.3366 1.1630 0.0914 0.049 Uiso 1 1 calc R
C7 C 0.34942(19) 1.1554(5) 0.17273(18) 0.0302(10) Uani 1 1 d .
H7A H 0.3509 1.0647 0.1752 0.036 Uiso 1 1 calc R
C8 C 0.43612(18) 1.2202(4) 0.33425(18) 0.0278(10) Uani 1 1 d .
C9 C 0.4307(2) 1.3436(5) 0.35242(19) 0.0359(11) Uani 1 1 d .
H9A H 0.3915 1.3871 0.3377 0.043 Uiso 1 1 calc R
C10 C 0.4816(2) 1.4032(5) 0.3915(2) 0.0463(13) Uani 1 1 d .
H10A H 0.4776 1.4880 0.4030 0.056 Uiso 1 1 calc R
C11 C 0.5380(3) 1.3398(6) 0.4138(2) 0.0541(15) Uani 1 1 d .
H11A H 0.5728 1.3803 0.4412 0.065 Uiso 1 1 calc R
C12 C 0.5443(2) 1.2202(6) 0.3971(2) 0.0500(15) Uani 1 1 d .
H12A H 0.5837 1.1775 0.4125 0.060 Uiso 1 1 calc R
C13 C 0.49349(19) 1.1583(5) 0.35720(19) 0.0374(12) Uani 1 1 d .
H13A H 0.4984 1.0738 0.3459 0.045 Uiso 1 1 calc R
C14 C 0.22210(17) 1.2282(4) 0.35654(17) 0.0225(9) Uani 1 1 d .
C15 C 0.17080(19) 1.1649(4) 0.36206(18) 0.0279(10) Uani 1 1 d .
H15A H 0.1723 1.0750 0.3680 0.033 Uiso 1 1 calc R
C16 C 0.11744(19) 1.2345(4) 0.35883(18) 0.0297(10) Uani 1 1 d .
H16A H 0.0826 1.1916 0.3627 0.036 Uiso 1 1 calc R
C17 C 0.11458(19) 1.3632(5) 0.35019(19) 0.0323(11) Uani 1 1 d .
H17A H 0.0777 1.4094 0.3476 0.039 Uiso 1 1 calc R
C18 C 0.1661(2) 1.4274(4) 0.34515(19) 0.0324(10) Uani 1 1 d .
H18A H 0.1647 1.5174 0.3398 0.039 Uiso 1 1 calc R
C19 C 0.21896(19) 1.3586(4) 0.34803(18) 0.0282(10) Uani 1 1 d .
H19A H 0.2536 1.4019 0.3441 0.034 Uiso 1 1 calc R
C20 C 0.35373(19) 1.1911(4) 0.42199(17) 0.0274(10) Uani 1 1 d .
C21 C 0.3491(2) 1.2957(5) 0.4532(2) 0.0378(12) Uani 1 1 d .
H21A H 0.3110 1.3434 0.4421 0.045 Uiso 1 1 calc R
C22 C 0.3986(2) 1.3313(5) 0.4999(2) 0.0478(14) Uani 1 1 d .
H22A H 0.3942 1.4026 0.5208 0.057 Uiso 1 1 calc R
C23 C 0.4540(2) 1.2652(5) 0.5165(2) 0.0477(14) Uani 1 1 d .
H23A H 0.4882 1.2910 0.5487 0.057 Uiso 1 1 calc R
C24 C 0.4605(2) 1.1611(5) 0.4867(2) 0.0420(13) Uani 1 1 d .
H24A H 0.4993 1.1159 0.4981 0.050 Uiso 1 1 calc R
C25 C 0.4105(2) 1.1216(4) 0.43996(19) 0.0329(11) Uani 1 1 d .
H25A H 0.4147 1.0480 0.4202 0.039 Uiso 1 1 calc R
N1 N 0.37299(14) 0.9936(3) 0.27839(13) 0.0219(8) Uani 1 1 d .
Si1 Si 0.42674(5) 0.89210(12) 0.26573(5) 0.0292(3) Uani 1 1 d .
C26 C 0.4665(2) 0.7935(5) 0.3286(2) 0.0480(14) Uani 1 1 d .
H26A H 0.4351 0.7414 0.3363 0.072 Uiso 1 1 calc R
H26B H 0.4877 0.8499 0.3600 0.072 Uiso 1 1 calc R
H26C H 0.4977 0.7374 0.3224 0.072 Uiso 1 1 calc R
C27 C 0.4860(2) 0.9768(5) 0.2439(2) 0.0429(13) Uani 1 1 d .
H27A H 0.4641 1.0305 0.2117 0.064 Uiso 1 1 calc R
H27B H 0.5121 0.9136 0.2344 0.064 Uiso 1 1 calc R
H27C H 0.5129 1.0306 0.2742 0.064 Uiso 1 1 calc R
C28 C 0.3842(2) 0.7819(5) 0.2080(2) 0.0415(12) Uani 1 1 d .
H28A H 0.3471 0.7467 0.2135 0.062 Uiso 1 1 calc R
H28B H 0.4123 0.7119 0.2069 0.062 Uiso 1 1 calc R
H28C H 0.3706 0.8290 0.1731 0.062 Uiso 1 1 calc R
N2 N 0.28269(14) 0.9851(3) 0.36186(13) 0.0223(8) Uani 1 1 d .
Si2 Si 0.28155(5) 0.88738(12) 0.41487(5) 0.0265(3) Uani 1 1 d .
C29 C 0.2884(2) 0.9763(5) 0.47903(19) 0.0416(12) Uani 1 1 d .
H29A H 0.3310 1.0117 0.4960 0.062 Uiso 1 1 calc R
H29B H 0.2803 0.9176 0.5049 0.062 Uiso 1 1 calc R
H29C H 0.2576 1.0461 0.4698 0.062 Uiso 1 1 calc R
C30 C 0.3481(2) 0.7714(5) 0.4344(2) 0.0410(12) Uani 1 1 d .
H30A H 0.3881 0.8180 0.4492 0.062 Uiso 1 1 calc R
H30B H 0.3463 0.7226 0.4018 0.062 Uiso 1 1 calc R
H30C H 0.3448 0.7128 0.4625 0.062 Uiso 1 1 calc R
C31 C 0.2051(2) 0.7974(5) 0.3910(2) 0.0342(11) Uani 1 1 d .
H31A H 0.1978 0.7589 0.3549 0.051 Uiso 1 1 calc R
H31B H 0.1706 0.8564 0.3879 0.051 Uiso 1 1 calc R
H31C H 0.2069 0.7300 0.4176 0.051 Uiso 1 1 calc R
O1 O 0.22818(12) 0.9524(3) 0.18190(11) 0.0262(7) Uani 1 1 d .
O2 O 0.16222(11) 0.9772(3) 0.25161(12) 0.0272(7) Uani 1 1 d .
C32 C 0.1814(2) 1.0092(5) 0.13856(18) 0.0373(12) Uani 1 1 d .
C33 C 0.19822(18) 1.0052(5) 0.08641(17) 0.0294(10) Uani 1 1 d .
C34 C 0.1667(2) 1.0758(6) 0.03946(19) 0.0443(13) Uani 1 1 d .
H34A H 0.1328 1.1302 0.0382 0.053 Uiso 1 1 calc R
C35 C 0.1847(3) 1.0669(6) -0.0063(2) 0.0564(16) Uani 1 1 d .
H35A H 0.1641 1.1175 -0.0381 0.068 Uiso 1 1 calc R
C36 C 0.2327(3) 0.9839(6) -0.0050(2) 0.0540(15) Uani 1 1 d .
H36A H 0.2450 0.9774 -0.0359 0.065 Uiso 1 1 calc R
C37 C 0.2621(2) 0.9121(6) 0.0406(2) 0.0500(14) Uani 1 1 d .
H37A H 0.2947 0.8547 0.0413 0.060 Uiso 1 1 calc R
C38 C 0.2454(2) 0.9214(5) 0.0859(2) 0.0359(11) Uani 1 1 d .
H38A H 0.2663 0.8699 0.1173 0.043 Uiso 1 1 calc R
C39 C 0.1174(2) 0.9277(5) 0.1218(2) 0.0400(12) Uani 1 1 d .
C40 C 0.0584(2) 0.9841(6) 0.0925(2) 0.0459(13) Uani 1 1 d .
H40A H 0.0554 1.0742 0.0874 0.055 Uiso 1 1 calc R
C41 C 0.0064(2) 0.9112(6) 0.0716(2) 0.0505(15) Uani 1 1 d .
H41A H -0.0321 0.9487 0.0481 0.061 Uiso 1 1 calc R
C42 C 0.0083(3) 0.7832(7) 0.0839(3) 0.0611(18) Uani 1 1 d .
H42A H -0.0289 0.7330 0.0696 0.073 Uiso 1 1 calc R
C43 C 0.0642(3) 0.7276(6) 0.1168(2) 0.0491(14) Uani 1 1 d .
H43A H 0.0654 0.6401 0.1271 0.059 Uiso 1 1 calc R
C44 C 0.1183(3) 0.8004(5) 0.1346(2) 0.0495(14) Uani 1 1 d .
H44A H 0.1572 0.7614 0.1563 0.059 Uiso 1 1 calc R
C45 C 0.17057(17) 1.1449(4) 0.15621(17) 0.0275(10) Uani 1 1 d .
C46 C 0.19201(19) 1.2540(5) 0.1379(2) 0.0352(11) Uani 1 1 d .
H46A H 0.2122 1.2450 0.1122 0.042 Uiso 1 1 calc R
C47 C 0.1847(2) 1.3761(5) 0.1563(2) 0.0407(12) Uani 1 1 d .
H47A H 0.1997 1.4490 0.1432 0.049 Uiso 1 1 calc R
C48 C 0.15593(19) 1.3899(5) 0.1931(2) 0.0371(12) Uani 1 1 d .
H48A H 0.1513 1.4728 0.2061 0.045 Uiso 1 1 calc R
C49 C 0.13334(18) 1.2848(4) 0.21179(19) 0.0285(10) Uani 1 1 d .
H49A H 0.1124 1.2961 0.2369 0.034 Uiso 1 1 calc R
C50 C 0.14092(17) 1.1623(4) 0.19429(17) 0.0226(9) Uani 1 1 d .
C51 C 0.12177(19) 1.0559(4) 0.22312(19) 0.0329(11) Uani 1 1 d .
C52 C 0.05990(18) 1.0614(4) 0.22880(18) 0.0265(10) Uani 1 1 d .
C53 C 0.01148(19) 1.1406(4) 0.1952(2) 0.0341(11) Uani 1 1 d .
H53A H 0.0158 1.1836 0.1647 0.041 Uiso 1 1 calc R
C54 C -0.0427(2) 1.1561(5) 0.2065(3) 0.0485(15) Uani 1 1 d .
H54A H -0.0751 1.2114 0.1841 0.058 Uiso 1 1 calc R
C55 C -0.0503(2) 1.0932(6) 0.2492(3) 0.0515(15) Uani 1 1 d .
H55A H -0.0872 1.1067 0.2572 0.062 Uiso 1 1 calc R
C56 C -0.0048(2) 1.0106(6) 0.2807(2) 0.0514(15) Uani 1 1 d .
H56A H -0.0112 0.9647 0.3096 0.062 Uiso 1 1 calc R
C57 C 0.05100(19) 0.9927(5) 0.27110(19) 0.0363(11) Uani 1 1 d .
H57A H 0.0823 0.9347 0.2930 0.044 Uiso 1 1 calc R

loop_
_atom_site_aniso_label
_atom_site_aniso_U_11
_atom_site_aniso_U_22
_atom_site_aniso_U_33
_atom_site_aniso_U_23
_atom_site_aniso_U_13
_atom_site_aniso_U_12
I1 0.0454(2) 0.02490(18) 0.0470(2) -0.00122(13) 0.02434(16) -0.00380(13)
Y1 0.0167(2) 0.0237(2) 0.0251(2) -0.00066(17) 0.00681(16) -0.00246(15)
P1 0.0139(5) 0.0250(6) 0.0252(6) -0.0013(5) 0.0104(4) -0.0018(4)
P2 0.0163(5) 0.0258(6) 0.0249(6) -0.0006(5) 0.0113(4) -0.0013(4)
C1 0.0090(18) 0.028(2) 0.025(2) -0.0051(18) 0.0067(16) -0.0005(15)
C2 0.0113(19) 0.032(3) 0.032(2) 0.0004(19) 0.0099(18) -0.0021(16)
C3 0.029(2) 0.032(3) 0.037(3) 0.002(2) 0.011(2) -0.0034(19)
C4 0.041(3) 0.041(3) 0.044(3) 0.014(3) 0.009(2) -0.015(2)
C5 0.035(3) 0.063(4) 0.033(3) 0.014(3) 0.013(2) -0.011(2)
C6 0.040(3) 0.056(4) 0.034(3) 0.001(2) 0.022(2) -0.002(2)
C7 0.025(2) 0.037(3) 0.032(2) 0.000(2) 0.0145(19) -0.0002(19)
C8 0.018(2) 0.041(3) 0.027(2) 0.000(2) 0.0102(18) -0.0077(18)
C9 0.034(3) 0.040(3) 0.033(3) -0.001(2) 0.012(2) -0.010(2)
C10 0.057(3) 0.037(3) 0.041(3) -0.007(2) 0.014(3) -0.020(3)
C11 0.041(3) 0.069(4) 0.046(3) -0.012(3) 0.009(3) -0.026(3)
C12 0.019(2) 0.081(5) 0.044(3) -0.008(3) 0.005(2) -0.006(2)
C13 0.023(2) 0.055(3) 0.036(3) -0.008(2) 0.013(2) -0.004(2)
C14 0.0148(19) 0.029(2) 0.026(2) -0.0040(18) 0.0110(17) -0.0038(16)
C15 0.027(2) 0.029(2) 0.032(2) -0.0032(19) 0.016(2) 0.0000(18)
C16 0.022(2) 0.037(3) 0.037(3) -0.001(2) 0.019(2) -0.0017(18)
C17 0.021(2) 0.041(3) 0.039(3) -0.004(2) 0.016(2) 0.0064(19)
C18 0.035(2) 0.028(3) 0.038(3) -0.002(2) 0.019(2) 0.0032(19)
C19 0.025(2) 0.031(3) 0.033(2) -0.002(2) 0.0162(19) -0.0026(18)
C20 0.023(2) 0.035(3) 0.026(2) 0.0002(19) 0.0117(18) -0.0093(18)
C21 0.030(2) 0.042(3) 0.043(3) -0.011(2) 0.016(2) -0.002(2)
C22 0.046(3) 0.057(4) 0.037(3) -0.017(3) 0.011(2) -0.010(3)
C23 0.040(3) 0.053(4) 0.037(3) -0.002(3) -0.001(2) -0.011(2)
C24 0.028(2) 0.044(3) 0.044(3) 0.003(2) 0.001(2) -0.007(2)
C25 0.028(2) 0.034(3) 0.034(3) -0.002(2) 0.009(2) -0.0024(19)
N1 0.0149(16) 0.026(2) 0.0295(19) 0.0010(15) 0.0136(14) -0.0022(13)
Si1 0.0211(6) 0.0341(7) 0.0361(7) -0.0019(6) 0.0148(5) 0.0043(5)
C26 0.046(3) 0.044(3) 0.053(3) 0.005(3) 0.018(3) 0.020(2)
C27 0.028(2) 0.062(4) 0.048(3) -0.010(3) 0.025(2) -0.003(2)
C28 0.034(3) 0.043(3) 0.055(3) -0.006(3) 0.025(2) 0.004(2)
N2 0.0145(16) 0.028(2) 0.0278(19) -0.0021(15) 0.0116(14) -0.0007(14)
Si2 0.0243(6) 0.0309(7) 0.0266(6) 0.0024(5) 0.0122(5) -0.0031(5)
C29 0.050(3) 0.050(3) 0.031(3) 0.004(2) 0.023(2) -0.007(2)
C30 0.033(3) 0.045(3) 0.039(3) 0.010(2) 0.006(2) 0.003(2)
C31 0.035(3) 0.034(3) 0.040(3) 0.003(2) 0.023(2) -0.008(2)
O1 0.0179(14) 0.0356(18) 0.0255(15) -0.0032(13) 0.0085(12) 0.0026(12)
O2 0.0147(14) 0.0354(18) 0.0320(16) 0.0019(14) 0.0093(12) 0.0018(12)
C32 0.036(3) 0.048(3) 0.026(2) -0.002(2) 0.010(2) 0.011(2)
C33 0.021(2) 0.045(3) 0.023(2) -0.006(2) 0.0092(18) -0.0048(19)
C34 0.036(3) 0.070(4) 0.031(3) 0.002(3) 0.016(2) -0.001(2)
C35 0.070(4) 0.069(4) 0.027(3) 0.007(3) 0.014(3) -0.018(3)
C36 0.069(4) 0.063(4) 0.048(3) -0.025(3) 0.041(3) -0.028(3)
C37 0.046(3) 0.062(4) 0.055(4) -0.021(3) 0.035(3) -0.010(3)
C38 0.032(2) 0.040(3) 0.039(3) -0.013(2) 0.017(2) -0.008(2)
C39 0.033(3) 0.052(3) 0.035(3) -0.007(2) 0.013(2) -0.008(2)
C40 0.024(2) 0.053(3) 0.048(3) -0.011(3) -0.001(2) -0.005(2)
C41 0.024(3) 0.067(4) 0.053(3) -0.021(3) 0.005(2) -0.011(2)
C42 0.040(3) 0.079(5) 0.061(4) -0.026(3) 0.016(3) -0.031(3)
C43 0.051(3) 0.054(4) 0.043(3) -0.005(3) 0.019(3) -0.025(3)
C44 0.045(3) 0.047(3) 0.052(3) 0.002(3) 0.013(3) -0.011(2)
C45 0.0124(19) 0.041(3) 0.027(2) 0.002(2) 0.0053(17) 0.0023(18)
C46 0.020(2) 0.048(3) 0.039(3) 0.007(2) 0.012(2) 0.003(2)
C47 0.027(2) 0.042(3) 0.054(3) 0.012(2) 0.015(2) -0.001(2)
C48 0.025(2) 0.030(3) 0.053(3) -0.004(2) 0.010(2) 0.0014(19)
C49 0.017(2) 0.034(3) 0.034(2) -0.005(2) 0.0093(19) 0.0001(18)
C50 0.0096(18) 0.032(2) 0.027(2) -0.0014(19) 0.0072(16) -0.0015(16)
C51 0.022(2) 0.040(3) 0.042(3) 0.007(2) 0.018(2) 0.005(2)
C52 0.018(2) 0.028(2) 0.035(2) -0.0071(19) 0.0120(18) -0.0047(17)
C53 0.020(2) 0.035(3) 0.046(3) -0.002(2) 0.010(2) -0.0020(19)
C54 0.017(2) 0.040(3) 0.089(4) -0.006(3) 0.020(3) 0.000(2)
C55 0.032(3) 0.048(3) 0.090(5) -0.017(3) 0.041(3) -0.006(2)
C56 0.045(3) 0.070(4) 0.057(3) -0.017(3) 0.039(3) -0.028(3)
C57 0.023(2) 0.051(3) 0.039(3) -0.010(2) 0.016(2) -0.009(2)

loop_
_atom_type_symbol
_atom_type_description
_atom_type_scat_dispersion_real
_atom_type_scat_dispersion_imag
_atom_type_scat_source
C C 0.0033 0.0016 'International Tables Vol C Tables 4.2.6.8 and 6.1.1.4'
H H 0.0000 0.0000 'International Tables Vol C Tables 4.2.6.8 and 6.1.1.4'
N N 0.0061 0.0033 'International Tables Vol C Tables 4.2.6.8 and 6.1.1.4'
O O 0.0106 0.0060 'International Tables Vol C Tables 4.2.6.8 and 6.1.1.4'
P P 0.1023 0.0942 'International Tables Vol C Tables 4.2.6.8 and 6.1.1.4'
Si Si 0.0817 0.0704 'International Tables Vol C Tables 4.2.6.8 and 6.1.1.4'
Y Y -2.7962 3.5667 'International Tables Vol C Tables 4.2.6.8 and 6.1.1.4'
I I -0.4742 1.8119 'International Tables Vol C Tables 4.2.6.8 and 6.1.1.4'

loop_
_geom_angle_atom_site_label_1
_geom_angle_atom_site_label_2
_geom_angle_atom_site_label_3
_geom_angle
O1 Y1 O2 77.17(10)
O1 Y1 N1 96.72(11)
O2 Y1 N1 153.87(11)
O1 Y1 N2 156.16(11)
O2 Y1 N2 83.80(10)
N1 Y1 N2 94.07(11)
O1 Y1 C1 100.99(12)
O2 Y1 C1 91.53(11)
N1 Y1 C1 64.39(11)
N2 Y1 C1 64.97(12)
O1 Y1 I1 100.13(8)
O2 Y1 I1 100.86(8)
N1 Y1 I1 105.23(8)
N2 Y1 I1 97.44(8)
C1 Y1 I1 157.43(9)
N1 P1 C1 107.78(18)
N1 P1 C2 112.53(19)
C1 P1 C2 105.70(19)
N1 P1 C8 114.40(19)
C1 P1 C8 111.32(19)
C2 P1 C8 104.80(19)
N2 P2 C1 108.09(19)
N2 P2 C14 114.33(18)
C1 P2 C14 103.53(19)
N2 P2 C20 109.87(19)
C1 P2 C20 116.00(18)
C14 P2 C20 105.1(2)
P1 C1 P2 124.5(2)
P1 C1 Y1 86.36(16)
P2 C1 Y1 86.76(16)
C7 C2 C3 118.6(4)
C7 C2 P1 118.6(3)
C3 C2 P1 122.8(3)
C4 C3 C2 120.4(5)
C3 C4 C5 120.4(5)
C6 C5 C4 119.5(5)
C5 C6 C7 120.1(5)
C2 C7 C6 121.0(5)
C13 C8 C9 118.3(4)
C13 C8 P1 122.5(4)
C9 C8 P1 119.2(3)
C10 C9 C8 120.8(5)
C11 C10 C9 119.9(5)
C12 C11 C10 120.3(5)
C11 C12 C13 120.8(5)
C8 C13 C12 119.9(5)
C19 C14 C15 119.3(4)
C19 C14 P2 121.3(3)
C15 C14 P2 119.4(3)
C16 C15 C14 119.5(4)
C17 C16 C15 120.9(4)
C16 C17 C18 119.8(4)
C19 C18 C17 119.5(4)
C14 C19 C18 121.0(4)
C21 C20 C25 118.0(4)
C21 C20 P2 124.4(3)
C25 C20 P2 117.6(3)
C22 C21 C20 121.2(5)
C23 C22 C21 120.5(5)
C22 C23 C24 120.0(5)
C23 C24 C25 120.4(5)
C24 C25 C20 119.8(4)
P1 N1 Si1 134.8(2)
P1 N1 Y1 98.74(14)
Si1 N1 Y1 124.65(17)
N1 Si1 C28 109.67(18)
N1 Si1 C26 108.5(2)
C28 Si1 C26 108.0(2)
N1 Si1 C27 114.1(2)
C28 Si1 C27 105.4(2)
C26 Si1 C27 110.9(2)
P2 N2 Si2 130.7(2)
P2 N2 Y1 98.86(16)
Si2 N2 Y1 130.44(18)
N2 Si2 C30 110.6(2)
N2 Si2 C29 113.8(2)
C30 Si2 C29 106.7(2)
N2 Si2 C31 108.48(19)
C30 Si2 C31 109.3(2)
C29 Si2 C31 107.9(2)
C32 O1 Y1 145.0(3)
C51 O2 Y1 135.9(3)
O1 C32 C45 108.3(3)
O1 C32 C33 110.1(4)
C45 C32 C33 114.1(4)
O1 C32 C39 110.4(4)
C45 C32 C39 109.9(4)
C33 C32 C39 104.0(3)
C34 C33 C38 118.6(4)
C34 C33 C32 123.3(4)
C38 C33 C32 118.0(4)
C33 C34 C35 119.9(5)
C36 C35 C34 119.8(5)
C37 C36 C35 119.8(5)
C36 C37 C38 120.7(5)
C37 C38 C33 121.0(5)
C44 C39 C40 117.6(5)
C44 C39 C32 121.2(4)
C40 C39 C32 121.1(5)
C41 C40 C39 120.5(5)
C40 C41 C42 120.6(5)
C41 C42 C43 120.0(5)
C42 C43 C44 119.1(5)
C39 C44 C43 121.6(5)
C46 C45 C50 117.3(4)
C46 C45 C32 122.4(4)
C50 C45 C32 120.2(4)
C45 C46 C47 121.9(4)
C48 C47 C46 119.4(5)
C47 C48 C49 120.6(5)
C48 C49 C50 120.6(4)
C49 C50 C45 120.1(4)
C49 C50 C51 115.1(4)
C45 C50 C51 124.5(4)
O2 C51 C52 119.2(4)
O2 C51 C50 119.9(4)
C52 C51 C50 119.4(4)
C57 C52 C53 119.3(4)
C57 C52 C51 119.0(4)
C53 C52 C51 121.6(4)
C54 C53 C52 119.8(5)
C55 C54 C53 120.9(5)
C54 C55 C56 120.0(4)
C55 C56 C57 121.1(5)
C52 C57 C56 118.8(5)

loop_
_geom_bond_atom_site_label_1
_geom_bond_atom_site_label_2
_geom_bond_distance
I1 Y1 3.0013(6)
Y1 O1 2.100(3)
Y1 O2 2.332(3)
Y1 N1 2.393(3)
Y1 N2 2.405(3)
Y1 C1 2.642(4)
P1 N1 1.591(4)
P1 C1 1.738(4)
P1 C2 1.823(4)
P1 C8 1.824(4)
P2 N2 1.601(4)
P2 C1 1.755(4)
P2 C14 1.813(4)
P2 C20 1.818(4)
C2 C7 1.386(6)
C2 C3 1.390(6)
C3 C4 1.378(6)
C4 C5 1.392(7)
C5 C6 1.367(7)
C6 C7 1.387(6)
C8 C13 1.383(6)
C8 C9 1.395(6)
C9 C10 1.381(6)
C10 C11 1.371(8)
C11 C12 1.350(8)
C12 C13 1.398(7)
C14 C19 1.378(6)
C14 C15 1.398(6)
C15 C16 1.394(6)
C16 C17 1.361(6)
C17 C18 1.403(6)
C18 C19 1.382(6)
C20 C21 1.391(6)
C20 C25 1.406(6)
C21 C22 1.372(6)
C22 C23 1.364(7)
C23 C24 1.377(7)
C24 C25 1.390(6)
N1 Si1 1.743(3)
Si1 C28 1.861(5)
Si1 C26 1.865(5)
Si1 C27 1.873(5)
N2 Si2 1.728(4)
Si2 C30 1.861(5)
Si2 C29 1.871(5)
Si2 C31 1.875(4)
O1 C32 1.372(5)
O2 C51 1.255(5)
C32 C45 1.540(7)
C32 C33 1.546(6)
C32 C39 1.605(6)
C33 C34 1.383(6)
C33 C38 1.392(6)
C34 C35 1.404(7)
C35 C36 1.388(8)
C36 C37 1.357(8)
C37 C38 1.373(7)
C39 C44 1.370(7)
C39 C40 1.409(7)
C40 C41 1.346(7)
C41 C42 1.372(8)
C42 C43 1.377(8)
C43 C44 1.377(7)
C45 C46 1.392(6)
C45 C50 1.406(6)
C46 C47 1.395(7)
C47 C48 1.356(7)
C48 C49 1.376(6)
C49 C50 1.391(6)
C50 C51 1.496(6)
C51 C52 1.475(5)
C52 C57 1.394(6)
C52 C53 1.400(6)
C53 C54 1.383(7)
C54 C55 1.360(8)
C55 C56 1.367(8)
C56 C57 1.399(6)
